data_4516423
loop_
_publ_author_name
'Katzsch, Felix'
'Gruber, Tobias'
'Weber, Edwin'

_publ_section_title
;
 Crystalline Inclusion of Wheel-and-Axle Diol Hosts Featuring
 Benzo[b]thiophene Units as a Lateral Construction Element
;
_journal_issue 10
_journal_name_full 'Crystal Growth &amp; Design'
_journal_page_first 5047
_journal_paper_doi 10.1021/acs.cgd.5b01034
_journal_volume 15
_journal_year 2015
_chemical_formula_moiety 'C36 H22 O2 S4, 2(C4 H8 O)'
_chemical_formula_sum 'C44 H38 O4 S4'
_chemical_formula_weight 758.98
_space_group_IT_number 2
_space_group_name_Hall '-P 1'
_space_group_name_H-M_alt 'P -1'
_symmetry_cell_setting triclinic
_symmetry_space_group_name_Hall '-P 1'
_symmetry_space_group_name_H-M 'P -1'
_atom_sites_solution_hydrogens geom
_atom_sites_solution_primary direct
_atom_sites_solution_secondary difmap
_audit_creation_method SHELXL-97
_cell_angle_alpha 68.703(2)
_cell_angle_beta 76.808(2)
_cell_angle_gamma 87.818(2)
_cell_formula_units_Z 1
_cell_length_a 8.3313(2)
_cell_length_b 10.0446(3)
_cell_length_c 12.0894(3)
_cell_measurement_reflns_used 6479
_cell_measurement_temperature 100(2)
_cell_measurement_theta_max 29.10
_cell_measurement_theta_min 2.76
_cell_volume 916.61(4)
_computing_cell_refinement 'Bruker SAINT'
_computing_data_collection 'Bruker APEX2'
_computing_data_reduction 'Bruker SAINT'
_computing_molecular_graphics 'Bruker SHELXTL'
_computing_publication_material 'Bruker SHELXTL'
_computing_structure_refinement 'SHELXL-97 (Sheldrick, 2008)'
_computing_structure_solution 'SHELXS-97 (Sheldrick, 2008)'
_diffrn_ambient_temperature 100(2)
_diffrn_measured_fraction_theta_full 0.995
_diffrn_measured_fraction_theta_max 0.995
_diffrn_measurement_device_type 'Bruker APEX-II CCD'
_diffrn_measurement_method '\f and \w scans'
_diffrn_radiation_monochromator graphite
_diffrn_radiation_source 'fine-focus sealed tube'
_diffrn_radiation_type MoK\a
_diffrn_radiation_wavelength 0.71073
_diffrn_reflns_av_R_equivalents 0.0266
_diffrn_reflns_av_sigmaI/netI 0.0252
_diffrn_reflns_limit_h_max 10
_diffrn_reflns_limit_h_min -10
_diffrn_reflns_limit_k_max 13
_diffrn_reflns_limit_k_min -13
_diffrn_reflns_limit_l_max 15
_diffrn_reflns_limit_l_min -15
_diffrn_reflns_number 15637
_diffrn_reflns_theta_full 27.50
_diffrn_reflns_theta_max 27.50
_diffrn_reflns_theta_min 2.29
_exptl_absorpt_coefficient_mu 0.304
_exptl_absorpt_correction_T_max 0.9673
_exptl_absorpt_correction_T_min 0.9116
_exptl_absorpt_correction_type multi-scan
_exptl_absorpt_process_details 'SADABS (Sheldrick, 2004)'
_exptl_crystal_colour colourless
_exptl_crystal_density_diffrn 1.375
_exptl_crystal_density_method 'not measured'
_exptl_crystal_description block
_exptl_crystal_F_000 398
_exptl_crystal_size_max 0.31
_exptl_crystal_size_mid 0.15
_exptl_crystal_size_min 0.11
_refine_diff_density_max 0.319
_refine_diff_density_min -0.270
_refine_diff_density_rms 0.047
_refine_ls_extinction_method none
_refine_ls_goodness_of_fit_ref 1.088
_refine_ls_hydrogen_treatment constr
_refine_ls_matrix_type full
_refine_ls_number_parameters 255
_refine_ls_number_reflns 4195
_refine_ls_number_restraints 0
_refine_ls_restrained_S_all 1.088
_refine_ls_R_factor_all 0.0467
_refine_ls_R_factor_gt 0.0378
_refine_ls_shift/su_max 0.000
_refine_ls_shift/su_mean 0.000
_refine_ls_structure_factor_coef Fsqd
_refine_ls_weighting_details 'calc w=1/[\s^2^(Fo^2^)+(0.0246P)^2^+0.6539P] where P=(Fo^2^+2Fc^2^)/3'
_refine_ls_weighting_scheme calc
_refine_ls_wR_factor_gt 0.0821
_refine_ls_wR_factor_ref 0.0852
_reflns_number_gt 3622
_reflns_number_total 4195
_reflns_threshold_expression >2\s(I)
_cod_data_source_file 3f.cif
_cod_data_source_block feka_97_tricp
_cod_depositor_comments
;
The following automatic conversions were performed:

data item '_symmetry_cell_setting' value 'Triclinic' was changed to
'triclinic' in accordance with the
/home/saulius/struct/COD-crude-data/automatic-downloads/DataCite-retrospective/ACS/depositions/lib/dictionaries/cif_core.dic
dictionary named 'cif_core.dic' version 2.4.2 last updated on
2011-04-26.

Automatic conversion script
Id: cif_fix_values 6909 2019-04-08 15:41:33Z antanas 
;
_cod_original_sg_symbol_H-M 'P-1   '
_cod_database_code 4516423

loop_
_symmetry_equiv_pos_as_xyz
'x, y, z'
'-x, -y, -z'

loop_
_atom_site_label
_atom_site_type_symbol
_atom_site_fract_x
_atom_site_fract_y
_atom_site_fract_z
_atom_site_U_iso_or_equiv
_atom_site_adp_type
_atom_site_occupancy
_atom_site_symmetry_multiplicity
_atom_site_calc_flag
_atom_site_refinement_flags
_atom_site_disorder_assembly
_atom_site_disorder_group
O1 O -0.04207(14) 0.80403(13) 0.42767(10) 0.0213(2) Uani 1 1 d . . .
H1 H -0.1346 0.7833 0.4770 0.032 Uiso 1 1 calc R . .
S1 S 0.22678(5) 0.79988(5) 0.22789(3) 0.02116(11) Uani 1 1 d . . .
S2 S 0.07654(15) 0.87975(12) 0.60604(10) 0.0157(2) Uani 0.626(3) 1 d P A 1
C10 C 0.1279(6) 0.6121(5) 0.6965(4) 0.0203(10) Uani 0.626(3) 1 d P A 1
H10 H 0.1400 0.5150 0.7038 0.024 Uiso 0.626(3) 1 calc PR A 1
S2B S 0.1340(3) 0.5584(2) 0.70494(18) 0.0184(4) Uani 0.374(3) 1 d P A 2
C10B C 0.0872(10) 0.8259(9) 0.6298(7) 0.0248(18) Uani 0.374(3) 1 d P A 2
H10B H 0.0628 0.9170 0.5776 0.030 Uiso 0.374(3) 1 calc PR A 2
C1 C 0.23558(19) 0.74485(16) 0.38062(13) 0.0164(3) Uani 1 1 d . . .
C2 C 0.39093(19) 0.72803(17) 0.39682(14) 0.0185(3) Uani 1 1 d . . .
H2 H 0.4172 0.6994 0.4744 0.022 Uiso 1 1 calc R . .
C3 C 0.51285(19) 0.75803(17) 0.28415(14) 0.0178(3) Uani 1 1 d . . .
C4 C 0.6839(2) 0.74938(18) 0.26544(15) 0.0227(3) Uani 1 1 d . . .
H4 H 0.7351 0.7239 0.3325 0.027 Uiso 1 1 calc R . .
C5 C 0.7782(2) 0.77828(19) 0.14856(15) 0.0242(4) Uani 1 1 d . . .
H5 H 0.8946 0.7722 0.1356 0.029 Uiso 1 1 calc R . .
C6 C 0.7043(2) 0.81633(18) 0.04904(15) 0.0241(4) Uani 1 1 d . . .
H6 H 0.7712 0.8354 -0.0305 0.029 Uiso 1 1 calc R . .
C7 C 0.5358(2) 0.82642(18) 0.06504(14) 0.0231(3) Uani 1 1 d . . .
H7 H 0.4857 0.8530 -0.0026 0.028 Uiso 1 1 calc R . .
C8 C 0.44040(19) 0.79654(17) 0.18322(14) 0.0180(3) Uani 1 1 d . . .
C9 C 0.09388(18) 0.71297(16) 0.59542(13) 0.0150(3) Uani 1 1 d . . .
C11 C 0.14485(19) 0.66033(18) 0.79237(14) 0.0195(3) Uani 1 1 d . . .
C12 C 0.1811(2) 0.59515(18) 0.90710(15) 0.0229(3) Uani 1 1 d . A .
H12 H 0.1999 0.4958 0.9373 0.028 Uiso 1 1 calc R . .
C13 C 0.1890(2) 0.67768(19) 0.97555(14) 0.0228(3) Uani 1 1 d . . .
H13 H 0.2131 0.6346 1.0537 0.027 Uiso 1 1 calc R A .
C14 C 0.1620(2) 0.82400(18) 0.93131(14) 0.0218(3) Uani 1 1 d . A .
H14 H 0.1686 0.8789 0.9798 0.026 Uiso 1 1 calc R . .
C15 C 0.12617(19) 0.88986(18) 0.81878(14) 0.0206(3) Uani 1 1 d . . .
H15 H 0.1074 0.9892 0.7893 0.025 Uiso 1 1 calc R A .
C16 C 0.11809(19) 0.80706(18) 0.74914(13) 0.0188(3) Uani 1 1 d . A .
C17 C 0.07363(19) 0.70586(17) 0.47596(13) 0.0170(3) Uani 1 1 d . A .
C18 C 0.02097(19) 0.55845(18) 0.49480(14) 0.0193(3) Uani 1 1 d . . .
O1G O 0.34151(15) 0.27416(14) 0.41357(10) 0.0275(3) Uani 1 1 d . . .
C1G C 0.3682(2) 0.3925(2) 0.29895(16) 0.0300(4) Uani 1 1 d . . .
H1G1 H 0.4809 0.4367 0.2769 0.036 Uiso 1 1 calc R . .
H1G2 H 0.2871 0.4662 0.3029 0.036 Uiso 1 1 calc R . .
C2G C 0.3459(2) 0.3285(2) 0.20688(16) 0.0309(4) Uani 1 1 d . . .
H2G1 H 0.4189 0.3795 0.1258 0.037 Uiso 1 1 calc R . .
H2G2 H 0.2300 0.3326 0.1989 0.037 Uiso 1 1 calc R . .
C3G C 0.3939(3) 0.1738(2) 0.26045(18) 0.0371(5) Uani 1 1 d . . .
H3G1 H 0.3052 0.1063 0.2675 0.045 Uiso 1 1 calc R . .
H3G2 H 0.4970 0.1564 0.2089 0.045 Uiso 1 1 calc R . .
C4G C 0.4180(2) 0.1569(2) 0.38503(17) 0.0318(4) Uani 1 1 d . . .
H4G1 H 0.3661 0.0648 0.4466 0.038 Uiso 1 1 calc R . .
H4G2 H 0.5371 0.1588 0.3839 0.038 Uiso 1 1 calc R . .

loop_
_atom_site_aniso_label
_atom_site_aniso_U_11
_atom_site_aniso_U_22
_atom_site_aniso_U_33
_atom_site_aniso_U_23
_atom_site_aniso_U_13
_atom_site_aniso_U_12
O1 0.0164(6) 0.0327(7) 0.0174(5) -0.0110(5) -0.0063(4) 0.0041(5)
S1 0.0171(2) 0.0340(2) 0.01444(18) -0.01033(16) -0.00525(14) 0.00157(16)
S2 0.0204(4) 0.0169(6) 0.0144(4) -0.0091(4) -0.0072(3) 0.0016(4)
C10 0.0209(16) 0.018(2) 0.0265(18) -0.014(2) -0.0049(12) 0.0024(19)
S2B 0.0269(7) 0.0180(10) 0.0151(6) -0.0096(7) -0.0085(4) 0.0022(7)
C10B 0.019(3) 0.026(4) 0.026(4) -0.005(3) -0.006(2) 0.000(3)
C1 0.0197(8) 0.0190(7) 0.0135(6) -0.0088(6) -0.0041(6) -0.0009(6)
C2 0.0182(8) 0.0239(8) 0.0168(7) -0.0107(6) -0.0048(6) -0.0008(6)
C3 0.0183(8) 0.0197(8) 0.0187(7) -0.0106(6) -0.0043(6) -0.0019(6)
C4 0.0201(8) 0.0285(9) 0.0240(8) -0.0138(7) -0.0063(6) -0.0010(7)
C5 0.0166(8) 0.0293(9) 0.0295(9) -0.0158(7) -0.0015(7) -0.0020(7)
C6 0.0239(9) 0.0262(9) 0.0212(8) -0.0115(7) 0.0028(6) -0.0047(7)
C7 0.0253(9) 0.0271(9) 0.0173(7) -0.0090(6) -0.0037(6) -0.0011(7)
C8 0.0172(7) 0.0206(8) 0.0181(7) -0.0093(6) -0.0038(6) -0.0007(6)
C9 0.0135(7) 0.0180(7) 0.0156(7) -0.0089(6) -0.0029(5) -0.0008(6)
C11 0.0152(7) 0.0266(8) 0.0204(7) -0.0140(6) -0.0016(6) -0.0022(6)
C12 0.0239(8) 0.0232(8) 0.0219(8) -0.0081(7) -0.0058(6) -0.0003(7)
C13 0.0232(8) 0.0308(9) 0.0151(7) -0.0080(6) -0.0062(6) -0.0016(7)
C14 0.0207(8) 0.0305(9) 0.0200(7) -0.0161(7) -0.0037(6) -0.0019(7)
C15 0.0182(8) 0.0215(8) 0.0215(7) -0.0081(6) -0.0028(6) 0.0000(6)
C16 0.0132(7) 0.0275(8) 0.0148(7) -0.0067(6) -0.0029(6) -0.0011(6)
C17 0.0158(7) 0.0226(8) 0.0161(7) -0.0106(6) -0.0046(6) 0.0000(6)
C18 0.0153(7) 0.0296(8) 0.0174(7) -0.0150(7) -0.0011(6) -0.0025(6)
O1G 0.0199(6) 0.0409(7) 0.0223(6) -0.0135(5) -0.0031(5) 0.0037(5)
C1G 0.0264(9) 0.0290(9) 0.0317(9) -0.0108(8) -0.0016(7) 0.0009(7)
C2G 0.0235(9) 0.0437(11) 0.0211(8) -0.0075(8) -0.0036(7) 0.0017(8)
C3G 0.0354(11) 0.0433(12) 0.0392(11) -0.0241(9) -0.0074(9) 0.0078(9)
C4G 0.0217(9) 0.0360(10) 0.0300(9) -0.0059(8) -0.0020(7) 0.0083(8)

loop_
_atom_type_symbol
_atom_type_description
_atom_type_scat_dispersion_real
_atom_type_scat_dispersion_imag
_atom_type_scat_source
C C 0.0033 0.0016 'International Tables Vol C Tables 4.2.6.8 and 6.1.1.4'
H H 0.0000 0.0000 'International Tables Vol C Tables 4.2.6.8 and 6.1.1.4'
O O 0.0106 0.0060 'International Tables Vol C Tables 4.2.6.8 and 6.1.1.4'
S S 0.1246 0.1234 'International Tables Vol C Tables 4.2.6.8 and 6.1.1.4'

loop_
_geom_angle_atom_site_label_1
_geom_angle_atom_site_label_2
_geom_angle_atom_site_label_3
_geom_angle
_geom_angle_site_symmetry_1
C17 O1 H1 109.5 .
C8 S1 C1 91.11(7) .
C9 S2 C16 88.97(9) .
C9 C10 C11 116.3(3) .
C9 C10 H10 121.8 .
C11 C10 H10 121.8 .
C9 S2B C11 87.14(11) .
C9 C10B C16 119.1(6) .
C9 C10B H10B 120.4 .
C16 C10B H10B 120.4 .
C2 C1 C17 128.83(13) .
C2 C1 S1 113.01(11) .
C17 C1 S1 117.70(11) .
C1 C2 C3 112.85(14) .
C1 C2 H2 123.6 .
C3 C2 H2 123.6 .
C4 C3 C8 119.07(14) .
C4 C3 C2 129.05(15) .
C8 C3 C2 111.85(14) .
C5 C4 C3 119.42(15) .
C5 C4 H4 120.3 .
C3 C4 H4 120.3 .
C4 C5 C6 120.86(16) .
C4 C5 H5 119.6 .
C6 C5 H5 119.6 .
C7 C6 C5 120.83(15) .
C7 C6 H6 119.6 .
C5 C6 H6 119.6 .
C6 C7 C8 118.32(15) .
C6 C7 H7 120.8 .
C8 C7 H7 120.8 .
C7 C8 C3 121.50(15) .
C7 C8 S1 127.35(13) .
C3 C8 S1 111.15(11) .
C10B C9 C10 98.9(4) .
C10B C9 C17 129.2(4) .
C10 C9 C17 131.9(2) .
C10B C9 S2B 112.7(4) .
C17 C9 S2B 118.16(12) .
C10 C9 S2 112.5(2) .
C17 C9 S2 115.57(11) .
S2B C9 S2 126.26(11) .
C12 C11 C16 119.78(14) .
C12 C11 C10 134.9(2) .
C16 C11 C10 105.3(2) .
C12 C11 S2B 119.56(14) .
C16 C11 S2B 120.66(14) .
C13 C12 C11 118.84(16) .
C13 C12 H12 120.6 .
C11 C12 H12 120.6 .
C12 C13 C14 120.79(15) .
C12 C13 H13 119.6 .
C14 C13 H13 119.6 .
C15 C14 C13 121.17(15) .
C15 C14 H14 119.4 .
C13 C14 H14 119.4 .
C14 C15 C16 118.31(15) .
C14 C15 H15 120.8 .
C16 C15 H15 120.8 .
C15 C16 C11 121.11(14) .
C15 C16 C10B 138.5(4) .
C11 C16 C10B 100.4(4) .
C15 C16 S2 121.95(13) .
C11 C16 S2 116.94(12) .
O1 C17 C18 110.29(13) .
O1 C17 C1 106.95(12) .
C18 C17 C1 107.57(12) .
O1 C17 C9 110.95(12) .
C18 C17 C9 109.96(12) .
C1 C17 C9 111.02(12) .
C18 C18 C17 177.5(2) 2_566
C4G O1G C1G 105.11(13) .
O1G C1G C2G 105.08(14) .
O1G C1G H1G1 110.7 .
C2G C1G H1G1 110.7 .
O1G C1G H1G2 110.7 .
C2G C1G H1G2 110.7 .
H1G1 C1G H1G2 108.8 .
C1G C2G C3G 103.79(15) .
C1G C2G H2G1 111.0 .
C3G C2G H2G1 111.0 .
C1G C2G H2G2 111.0 .
C3G C2G H2G2 111.0 .
H2G1 C2G H2G2 109.0 .
C4G C3G C2G 104.58(15) .
C4G C3G H3G1 110.8 .
C2G C3G H3G1 110.8 .
C4G C3G H3G2 110.8 .
C2G C3G H3G2 110.8 .
H3G1 C3G H3G2 108.9 .
O1G C4G C3G 106.77(14) .
O1G C4G H4G1 110.4 .
C3G C4G H4G1 110.4 .
O1G C4G H4G2 110.4 .
C3G C4G H4G2 110.4 .
H4G1 C4G H4G2 108.6 .

loop_
_geom_bond_atom_site_label_1
_geom_bond_atom_site_label_2
_geom_bond_distance
_geom_bond_site_symmetry_2
O1 C17 1.4173(19) .
O1 H1 0.8400 .
S1 C8 1.7407(16) .
S1 C1 1.7428(15) .
S2 C9 1.7243(18) .
S2 C16 1.7270(18) .
C10 C9 1.355(5) .
C10 C11 1.444(5) .
C10 H10 0.9500 .
S2B C9 1.716(2) .
S2B C11 1.735(2) .
C10B C9 1.338(9) .
C10B C16 1.467(8) .
C10B H10B 0.9500 .
C1 C2 1.348(2) .
C1 C17 1.518(2) .
C2 C3 1.439(2) .
C2 H2 0.9500 .
C3 C4 1.395(2) .
C3 C8 1.407(2) .
C4 C5 1.382(2) .
C4 H4 0.9500 .
C5 C6 1.399(2) .
C5 H5 0.9500 .
C6 C7 1.378(2) .
C6 H6 0.9500 .
C7 C8 1.397(2) .
C7 H7 0.9500 .
C9 C17 1.5186(19) .
C11 C12 1.400(2) .
C11 C16 1.401(2) .
C12 C13 1.380(2) .
C12 H12 0.9500 .
C13 C14 1.398(2) .
C13 H13 0.9500 .
C14 C15 1.376(2) .
C14 H14 0.9500 .
C15 C16 1.394(2) .
C15 H15 0.9500 .
C17 C18 1.482(2) .
C18 C18 1.192(3) 2_566
O1G C4G 1.432(2) .
O1G C1G 1.437(2) .
C1G C2G 1.520(3) .
C1G H1G1 0.9900 .
C1G H1G2 0.9900 .
C2G C3G 1.528(3) .
C2G H2G1 0.9900 .
C2G H2G2 0.9900 .
C3G C4G 1.513(3) .
C3G H3G1 0.9900 .
C3G H3G2 0.9900 .
C4G H4G1 0.9900 .
C4G H4G2 0.9900 .

loop_
_geom_hbond_atom_site_label_D
_geom_hbond_atom_site_label_H
_geom_hbond_atom_site_label_A
_geom_hbond_distance_DH
_geom_hbond_distance_HA
_geom_hbond_distance_DA
_geom_hbond_angle_DHA
_geom_hbond_site_symmetry_A
C5 H5 Cg5 0.95 2.89 3.6658(16) 140.1 1_654
C4G H4G2 Cg4 0.99 2.97 3.9162(19) 159.5 2_666
C3G H3G2 Cg2 0.99 2.95 3.730(2) 136.5 2_666
C2G H2G2 Cg4 0.99 2.86 3.7377(19) 148.8 2_566
C4G H4G1 S2 0.99 2.93 3.836(2) 151.9 1_545
C14 H14 S1 0.95 2.96 3.6670(16) 132.2 1_556
C4 H4 O1 0.95 2.68 3.504(2) 145.5 1_655
O1 H1 O1G 0.84 1.88 2.7190(16) 176.5 2_566

loop_
_geom_torsion_atom_site_label_1
_geom_torsion_atom_site_label_2
_geom_torsion_atom_site_label_3
_geom_torsion_atom_site_label_4
_geom_torsion
C8 S1 C1 C2 1.33(13)
C8 S1 C1 C17 -171.60(12)
C17 C1 C2 C3 171.33(15)
S1 C1 C2 C3 -0.63(18)
C1 C2 C3 C4 -178.57(16)
C1 C2 C3 C8 -0.7(2)
C8 C3 C4 C5 -0.2(2)
C2 C3 C4 C5 177.56(16)
C3 C4 C5 C6 0.2(3)
C4 C5 C6 C7 0.2(3)
C5 C6 C7 C8 -0.5(3)
C6 C7 C8 C3 0.5(2)
C6 C7 C8 S1 -179.38(13)
C4 C3 C8 C7 -0.1(2)
C2 C3 C8 C7 -178.24(15)
C4 C3 C8 S1 179.78(12)
C2 C3 C8 S1 1.64(17)
C1 S1 C8 C7 178.19(16)
C1 S1 C8 C3 -1.67(12)
C16 C10B C9 C10 1.1(7)
C16 C10B C9 C17 -177.3(3)
C16 C10B C9 S2B 1.7(7)
C16 C10B C9 S2 -178(2)
C11 C10 C9 C10B -0.8(5)
C11 C10 C9 C17 177.49(19)
C11 C10 C9 S2B -178.4(14)
C11 C10 C9 S2 -0.5(4)
C11 S2B C9 C10B -1.4(4)
C11 S2B C9 C10 1.2(11)
C11 S2B C9 C17 177.72(13)
C11 S2B C9 S2 -1.28(17)
C16 S2 C9 C10B 1.7(16)
C16 S2 C9 C10 0.4(3)
C16 S2 C9 C17 -177.97(12)
C16 S2 C9 S2B 1.06(15)
C9 C10 C11 C12 -178.7(2)
C9 C10 C11 C16 0.4(4)
C9 C10 C11 S2B 178.5(13)
C9 S2B C11 C12 -178.83(14)
C9 S2B C11 C16 1.02(18)
C9 S2B C11 C10 -1.0(9)
C16 C11 C12 C13 0.2(2)
C10 C11 C12 C13 179.3(3)
S2B C11 C12 C13 -179.91(15)
C11 C12 C13 C14 -0.2(3)
C12 C13 C14 C15 0.3(3)
C13 C14 C15 C16 -0.3(2)
C14 C15 C16 C11 0.3(2)
C14 C15 C16 C10B -179.4(5)
C14 C15 C16 S2 -179.17(13)
C12 C11 C16 C15 -0.3(2)
C10 C11 C16 C15 -179.6(2)
S2B C11 C16 C15 179.87(15)
C12 C11 C16 C10B 179.5(4)
C10 C11 C16 C10B 0.3(4)
S2B C11 C16 C10B -0.3(4)
C12 C11 C16 S2 179.24(13)
C10 C11 C16 S2 0.0(3)
S2B C11 C16 S2 -0.6(2)
C9 C10B C16 C15 178.9(3)
C9 C10B C16 C11 -0.9(6)
C9 C10B C16 S2 178.2(17)
C9 S2 C16 C15 179.31(14)
C9 S2 C16 C11 -0.21(14)
C9 S2 C16 C10B -1.2(12)
C2 C1 C17 O1 150.10(16)
S1 C1 C17 O1 -38.26(15)
C2 C1 C17 C18 -91.42(19)
S1 C1 C17 C18 80.22(15)
C2 C1 C17 C9 28.9(2)
S1 C1 C17 C9 -159.43(11)
C10B C9 C17 O1 -34.0(5)
C10 C9 C17 O1 148.1(3)
S2B C9 C17 O1 146.97(14)
S2 C9 C17 O1 -33.92(16)
C10B C9 C17 C18 -156.3(5)
C10 C9 C17 C18 25.8(3)
S2B C9 C17 C18 24.69(19)
S2 C9 C17 C18 -156.20(12)
C10B C9 C17 C1 84.8(5)
C10 C9 C17 C1 -93.1(3)
S2B C9 C17 C1 -94.24(16)
S2 C9 C17 C1 84.87(15)
C4G O1G C1G C2G 39.18(17)
O1G C1G C2G C3G -27.96(18)
C1G C2G C3G C4G 7.0(2)
C1G O1G C4G C3G -34.74(19)
C2G C3G C4G O1G 16.3(2)
